data_1569914
loop_
_publ_author_name
'Stawski, Wojciech'
'Zhu, Yikun'
'Wei, Zheng'
'Petrukhina, Marina A.'
'Anderson, Harry L.'

_publ_section_title
;
 Crystallographic evidence for global aromaticity in the di-anion and
 tetra-anion of a cyclophane hydrocarbon.
;
_journal_issue 48
_journal_name_full 'Chemical science'
_journal_page_first 14109
_journal_page_last 14114
_journal_paper_doi 10.1039/d3sc04251k
_journal_volume 14
_journal_year 2023
_chemical_formula_moiety 'C60 H80 Na2 O7'
_chemical_formula_sum 'C60 H80 Na2 O7'
_chemical_formula_weight 959.22
_space_group_crystal_system monoclinic
_space_group_IT_number 14
_space_group_name_Hall '-P 2yn'
_space_group_name_H-M_alt 'P 1 21/n 1'
_atom_sites_solution_hydrogens geom
_atom_sites_solution_primary dual
_atom_sites_solution_secondary difmap
_audit_creation_date 2023-03-31
_audit_creation_method
;
Olex2 1.5
(compiled 2023.03.06 svn.rbb2c1857 for OlexSys, GUI svn.r6748)
;
_audit_update_record
;
2023-06-26 deposited with the CCDC.	2023-09-20 downloaded from the CCDC.
;
_cell_angle_alpha 90
_cell_angle_beta 90.3280(10)
_cell_angle_gamma 90
_cell_formula_units_Z 4
_cell_length_a 17.8448(5)
_cell_length_b 16.1337(4)
_cell_length_c 18.5018(5)
_cell_measurement_reflns_used 9548
_cell_measurement_temperature 100(2)
_cell_measurement_theta_max 30.28
_cell_measurement_theta_min 2.51
_cell_volume 5326.6(2)
_computing_cell_refinement 'SAINT V8.38A (Bruker, 2018)'
_computing_data_collection 'APEX3 v.2017.3-0 (Bruker AXS Inc., 2017)'
_computing_data_reduction 'SAINT V8.38A (Bruker, 2018)'
_computing_molecular_graphics 'Olex2 1.5 (Dolomanov et al., 2009)'
_computing_publication_material 'Olex2 1.5 (Dolomanov et al., 2009)'
_computing_structure_refinement 'SHELXL-2019/2 (Sheldrick, 2019)'
_computing_structure_solution 'SHELXT 2018/2 (Sheldrick, 2018)'
_diffrn_ambient_temperature 100(2)
_diffrn_detector
;
DECTRIS PILATUS3 X 1M(CdTe) pixel array detector
;
_diffrn_detector_area_resol_mean 30
_diffrn_detector_type 'CMOS pixel array detector'
_diffrn_measured_fraction_theta_full 0.999
_diffrn_measured_fraction_theta_max 0.943
_diffrn_measurement_device_type 'Huber 4-circle diffractometer'
_diffrn_measurement_method 'phi rotation'
_diffrn_radiation_collimation '0.2 mm sinlge-pinhole'
_diffrn_radiation_monochromator 'Si(111) & Si(311)'
_diffrn_radiation_probe x-ray
_diffrn_radiation_type Synchrotron
_diffrn_radiation_wavelength 0.49594
_diffrn_reflns_av_R_equivalents 0.0539
_diffrn_reflns_av_unetI/netI 0.0290
_diffrn_reflns_Laue_measured_fraction_full 0.999
_diffrn_reflns_Laue_measured_fraction_max 0.943
_diffrn_reflns_limit_h_max 35
_diffrn_reflns_limit_h_min -37
_diffrn_reflns_limit_k_max 32
_diffrn_reflns_limit_k_min -33
_diffrn_reflns_limit_l_max 38
_diffrn_reflns_limit_l_min -36
_diffrn_reflns_number 359467
_diffrn_reflns_point_group_measured_fraction_full 0.999
_diffrn_reflns_point_group_measured_fraction_max 0.943
_diffrn_reflns_theta_full 17.311
_diffrn_reflns_theta_max 31.281
_diffrn_reflns_theta_min 1.109
_diffrn_source synchrotron
_diffrn_source_current 103.0
_diffrn_source_power 103.0
_diffrn_source_type 'Insertion Device, Station 15 ID-B, APS, Argonne Nat'l Lab'
_diffrn_source_voltage 1000.0
_diffrn_standards_number 0
_exptl_absorpt_coefficient_mu 0.046
_exptl_absorpt_correction_T_max 0.6751
_exptl_absorpt_correction_T_min 0.6340
_exptl_absorpt_correction_type multi-scan
_exptl_absorpt_process_details
;
SADABS-2016/2 (Bruker, 2016/2) was used for absorption correction.
wR2(int) was 0.1639 before and 0.0622 after correction.
The Ratio of minimum to maximum transmission is 0.9391.
The \l/2 correction factor is not present.
;
_exptl_crystal_colour black
_exptl_crystal_colour_primary black
_exptl_crystal_density_diffrn 1.196
_exptl_crystal_density_meas ?
_exptl_crystal_density_method none
_exptl_crystal_description plate
_exptl_crystal_F_000 2072
_exptl_crystal_size_max 0.12
_exptl_crystal_size_mid 0.09
_exptl_crystal_size_min 0.02
_refine_diff_density_max 0.636
_refine_diff_density_min -0.562
_refine_diff_density_rms 0.071
_refine_ls_extinction_coef 0.0570(16)
_refine_ls_extinction_expression Fc^*^=kFc[1+0.001xFc^2^\l^3^/sin(2\q)]^-1/4^
_refine_ls_extinction_method 'SHELXL-2019/2 (Sheldrick 2019)'
_refine_ls_goodness_of_fit_ref 1.038
_refine_ls_hydrogen_treatment constr
_refine_ls_matrix_type full
_refine_ls_number_parameters 821
_refine_ls_number_reflns 48338
_refine_ls_number_restraints 885
_refine_ls_restrained_S_all 1.036
_refine_ls_R_factor_all 0.0537
_refine_ls_R_factor_gt 0.0396
_refine_ls_shift/su_max 0.002
_refine_ls_shift/su_mean 0.000
_refine_ls_structure_factor_coef Fsqd
_refine_ls_weighting_details 'w=1/[\s^2^(Fo^2^)+(0.0668P)^2^+0.4311P] where P=(Fo^2^+2Fc^2^)/3'
_refine_ls_weighting_scheme calc
_refine_ls_wR_factor_gt 0.1146
_refine_ls_wR_factor_ref 0.1252
_reflns_Friedel_coverage 0.000
_reflns_number_gt 39095
_reflns_number_total 48338
_reflns_threshold_expression 'I > 2\s(I)'
_cod_data_source_file d3sc04251k2.cif
_cod_data_source_block 3
_cod_depositor_comments
;
The following automatic conversions were performed:

data item '_exptl_crystal_density_meas' value 'not measured' was
changed to '?' -- the value is perceived as not measured.

Automatic conversion script
Id: cif_fix_values 8170 2020-07-09 18:12:32Z antanas 

 Adding full bibliography for 1569912--1569917.cif.
;
_cod_original_sg_symbol_H-M 'P 21/n'
_cod_database_code 1569914
_shelx_shelxl_version_number 2019/2
_shelx_space_group_comment
;
The symmetry employed for this shelxl refinement is uniquely defined
by the following loop, which should always be used as a source of
symmetry information in preference to the above space-group names.
They are only intended as comments.
;
_shelx_estimated_absorpt_t_max 0.999
_shelx_estimated_absorpt_t_min 0.995
_olex2_refinement_description
;
1. Fixed Uiso
 At 1.2 times of:
  All C(H) groups, All C(H,H) groups, All C(H,H,H,H) groups
2. Restrained distances
 C46X-C45X = C46-C45 = C47X-C46X = C47-C46 = C48-C47 = C48X-C47X
 1.54 with sigma of 0.02
 O4A-C48X = O4-C48 = O4A-C45X = O4-C45
 1.43 with sigma of 0.02
 O2-C37 \\sim O2X-C37X
 with sigma of 0.02
 O2-C40 \\sim O2X-C40X
 with sigma of 0.02
 C37-C38 \\sim C37X-C38X
 with sigma of 0.02
 C38-C39 \\sim C38X-C39X
 with sigma of 0.02
 C39-C40 \\sim C39X-C40X
 with sigma of 0.02
 O2-C38 \\sim O2X-C38X
 with sigma of 0.04
 O2-C39 \\sim O2X-C39X
 with sigma of 0.04
 C37-C39 \\sim C37X-C39X
 with sigma of 0.04
 C37-C40 \\sim C37X-C40X
 with sigma of 0.04
 C38-C40 \\sim C38X-C40X
 with sigma of 0.04
 O1-C33 \\sim O1X-C33X
 with sigma of 0.02
 O1-C36 \\sim O1X-C36X
 with sigma of 0.02
 C33-C34 \\sim C33X-C34X
 with sigma of 0.02
 C34-C35 \\sim C34X-C35X
 with sigma of 0.02
 C35-C36 \\sim C35X-C36X
 with sigma of 0.02
 O1-C34 \\sim O1X-C34X
 with sigma of 0.04
 O1-C35 \\sim O1X-C35X
 with sigma of 0.04
 C33-C35 \\sim C33X-C35X
 with sigma of 0.04
 C33-C36 \\sim C33X-C36X
 with sigma of 0.04
 C34-C36 \\sim C34X-C36X
 with sigma of 0.04
 O6-C53 \\sim O6X-C53X
 with sigma of 0.02
 O6-C56 \\sim O6X-C56X
 with sigma of 0.02
 C53-C54 \\sim C53X-C54X
 with sigma of 0.02
 C54-C55 \\sim C54X-C55X
 with sigma of 0.02
 C55-C56 \\sim C55X-C56X
 with sigma of 0.02
 O6-C54 \\sim O6X-C54X
 with sigma of 0.04
 O6-C55 \\sim O6X-C55X
 with sigma of 0.04
 C53-C55 \\sim C53X-C55X
 with sigma of 0.04
 C53-C56 \\sim C53X-C56X
 with sigma of 0.04
 C54-C56 \\sim C54X-C56X
 with sigma of 0.04
 C49-C50 \\sim C49-C50X
 with sigma of 0.02
 C50-C51 \\sim C50X-C51
 with sigma of 0.02
 C50-C51 \\sim C50-C51X
 with sigma of 0.02
 C51-C52 \\sim C51X-C52
 with sigma of 0.02
 C51-C50X \\sim C51X-C50X
 with sigma of 0.02
3. Uiso/Uaniso restraints and constraints
O6 \\sim C53 \\sim C54 \\sim C55 \\sim C56 \\sim O6X \\sim C53X \\sim C54X
\\sim C55X \\sim C56X \\sim O1 \\sim C33 \\sim C34 \\sim C35 \\sim C36 \\sim
C36X \\sim O1X \\sim C33X \\sim C34X \\sim C35X \\sim O2 \\sim C37 \\sim C38
\\sim C39 \\sim C40 \\sim C40X \\sim C39X \\sim O2X \\sim C37X \\sim C38X \\sim
O4 \\sim C45 \\sim C46 \\sim C47 \\sim C48: within 2A with sigma of 0.01 and
sigma for terminal atoms of 0.02 within 2A
O4 \\sim C45 \\sim C46 \\sim C47 \\sim C48 \\sim C45X \\sim O4A \\sim C48X
\\sim C47X \\sim C46X: within 2A with sigma of 0.01 and sigma for terminal
atoms of 0.02 within 2A
O5 \\sim C49 \\sim C50 \\sim C51 \\sim C52 \\sim C50X: within 2A with sigma of
0.01 and sigma for terminal atoms of 0.02 within 2A
O5 \\sim C49 \\sim C50 \\sim C51 \\sim C52 \\sim C50X \\sim C51X: within 2A
with sigma of 0.01 and sigma for terminal atoms of 0.02 within 2A
O2 \\sim C37 \\sim C38 \\sim C39 \\sim C40 \\sim C40X \\sim C39X \\sim O2X
\\sim C37X \\sim C38X: within 2A with sigma of 0.01 and sigma for terminal
atoms of 0.02 within 2A
Uanis(C39) = Uanis(C39X)
4. Rigid body (RIGU) restrains
 O2, C37, C38, C39, C40, C40X, C39X, O2X, C37X, C38X
 with sigma for 1-2 distances of 0.004 and sigma for 1-3 distances of 0.004
 O5, C49, C50, C51, C52, C50X, C51X
 with sigma for 1-2 distances of 0.004 and sigma for 1-3 distances of 0.004
 O4, C45, C46, C47, C48, C45X, O4A, C48X, C47X, C46X
 with sigma for 1-2 distances of 0.004 and sigma for 1-3 distances of 0.004
5. Others
 Sof(C40X)=Sof(H40C)=Sof(H40D)=Sof(C39X)=Sof(H39C)=Sof(H39D)=Sof(O2X)=
 Sof(C37X)=Sof(H37C)=Sof(H37D)=Sof(C38X)=Sof(H38C)=Sof(H38D)=1-FVAR(1)
 Sof(O2)=Sof(C37)=Sof(H37A)=Sof(H37B)=Sof(C38)=Sof(H38A)=Sof(H38B)=Sof(C39)=
 Sof(H39A)=Sof(H39B)=Sof(C40)=Sof(H40A)=Sof(H40B)=FVAR(1)
 Sof(C36X)=Sof(H36C)=Sof(H36D)=Sof(O1X)=Sof(C33X)=Sof(H33C)=Sof(H33D)=
 Sof(C34X)=Sof(H34C)=Sof(H34D)=Sof(C35X)=Sof(H35C)=Sof(H35D)=1-FVAR(2)
 Sof(O1)=Sof(C33)=Sof(H33A)=Sof(H33B)=Sof(C34)=Sof(H34A)=Sof(H34B)=Sof(C35)=
 Sof(H35A)=Sof(H35B)=Sof(C36)=Sof(H36A)=Sof(H36B)=FVAR(2)
 Sof(O6X)=Sof(C53X)=Sof(H53C)=Sof(H53D)=Sof(C54X)=Sof(H54C)=Sof(H54D)=
 Sof(C55X)=Sof(H55C)=Sof(H55D)=Sof(C56X)=Sof(H56C)=Sof(H56D)=1-FVAR(3)
 Sof(O6)=Sof(C53)=Sof(H53A)=Sof(H53B)=Sof(C54)=Sof(H54A)=Sof(H54B)=Sof(C55)=
 Sof(H55A)=Sof(H55B)=Sof(C56)=Sof(H56A)=Sof(H56B)=FVAR(3)
 Sof(C45X)=Sof(H45C)=Sof(H45D)=Sof(O4A)=Sof(C48X)=Sof(H48C)=Sof(H48D)=
 Sof(C47X)=Sof(H47C)=Sof(H47D)=Sof(C46X)=Sof(H46C)=Sof(H46D)=1-FVAR(4)
 Sof(O4)=Sof(C45)=Sof(H45A)=Sof(H45B)=Sof(C46)=Sof(H46A)=Sof(H46B)=Sof(C47)=
 Sof(H47A)=Sof(H47B)=Sof(C48)=Sof(H48A)=Sof(H48B)=FVAR(4)
 Sof(H49C)=Sof(H49D)=Sof(C50X)=Sof(H50C)=Sof(H50D)=1-FVAR(5)
 Sof(H49A)=Sof(H49B)=Sof(C50)=Sof(H50A)=Sof(H50B)=FVAR(5)
 Sof(H52C)=Sof(H52D)=Sof(C51X)=Sof(H51C)=Sof(H51D)=1-FVAR(6)
 Sof(C51)=Sof(H51A)=Sof(H51B)=Sof(H52A)=Sof(H52B)=FVAR(6)
6.a Secondary CH2 refined with riding coordinates:
 C33(H33A,H33B), C34(H34A,H34B), C35(H35A,H35B), C36(H36A,H36B), C37(H37A,
 H37B), C38(H38A,H38B), C39(H39A,H39B), C40(H40A,H40B), C41(H41A,H41B),
 C42(H42A,H42B), C43(H43A,H43B), C44(H44A,H44B), C45(H45A,H45B), C46(H46A,H46B),
  C47(H47A,H47B), C48(H48A,H48B), C49(H49A,H49B), C49(H49C,H49D), C50(H50A,
 H50B), C51(H51A,H51B), C52(H52A,H52B), C52(H52C,H52D), C53(H53A,H53B),
 C54(H54A,H54B), C55(H55A,H55B), C56(H56A,H56B), C57(H57A,H57B), C58(H58A,H58B),
  C59(H59A,H59B), C60(H60A,H60B), C40X(H40C,H40D), C39X(H39C,H39D), C37X(H37C,
 H37D), C38X(H38C,H38D), C36X(H36C,H36D), C33X(H33C,H33D), C34X(H34C,H34D),
 C35X(H35C,H35D), C53X(H53C,H53D), C54X(H54C,H54D), C55X(H55C,H55D), C56X(H56C,
 H56D), C45X(H45C,H45D), C48X(H48C,H48D), C47X(H47C,H47D), C46X(H46C,H46D),
 C50X(H50C,H50D), C51X(H51C,H51D)
6.b Aromatic/amide H refined with riding coordinates:
 C1(H1), C2(H2), C4(H4), C5(H5), C7(H7), C8(H8), C10(H10), C11(H11), C13(H13),
 C14(H14), C15(H15), C16(H16), C18(H18), C19(H19), C21(H21), C22(H22), C23(H23),
  C24(H24), C26(H26), C27(H27), C29(H29), C30(H30), C31(H31), C32(H32)
;
_olex2_submission_special_instructions 'No special instructions were received'

loop_
_space_group_symop_operation_xyz
'x, y, z'
'-x+1/2, y+1/2, -z+1/2'
'-x, -y, -z'
'x-1/2, -y-1/2, z-1/2'

loop_
_atom_site_label
_atom_site_type_symbol
_atom_site_fract_x
_atom_site_fract_y
_atom_site_fract_z
_atom_site_U_iso_or_equiv
_atom_site_adp_type
_atom_site_occupancy
_atom_site_site_symmetry_order
_atom_site_calc_flag
_atom_site_refinement_flags_posn
_atom_site_refinement_flags_adp
_atom_site_refinement_flags_occupancy
_atom_site_disorder_assembly
_atom_site_disorder_group
Na1 Na 0.37079(2) 0.38537(2) 0.28184(2) 0.01605(3) Uani 1 1 d . . . . .
Na2 Na 0.90484(2) 0.39397(2) 0.18940(2) 0.01784(3) Uani 1 1 d . . . . .
O1 O 0.3719(3) 0.4389(2) 0.16446(19) 0.0227(3) Uani 0.635(6) 1 d D U P A 1
O2 O 0.2468(4) 0.3332(8) 0.2566(5) 0.0177(8) Uani 0.2796(18) 1 d D U P A 1
O3 O 0.30752(2) 0.44670(2) 0.37915(2) 0.01881(5) Uani 1 1 d . . . . .
O4 O 0.46899(4) 0.47948(4) 0.30436(3) 0.02165(10) Uani 0.9272(17) 1 d D U P A 1
O5 O 0.79096(2) 0.45934(2) 0.17985(2) 0.01972(5) Uani 1 1 d . U . . .
O6 O 0.9982(4) 0.4420(3) 0.1142(4) 0.0239(5) Uani 0.47(2) 1 d D U P B 1
O7 O 0.94923(2) 0.46248(2) 0.28690(2) 0.02343(6) Uani 1 1 d . . . . .
C1 C 0.62826(2) 0.22658(2) 0.40106(2) 0.01118(4) Uani 1 1 d . . . . .
H1 H 0.671876 0.201027 0.382048 0.013 Uiso 1 1 calc R U . . .
C2 C 0.56104(2) 0.21564(2) 0.36564(2) 0.01132(4) Uani 1 1 d . . . . .
H2 H 0.559728 0.182791 0.323044 0.014 Uiso 1 1 calc R U . . .
C3 C 0.49319(2) 0.25208(2) 0.39085(2) 0.01170(4) Uani 1 1 d . . . . .
C4 C 0.49885(2) 0.29589(2) 0.45741(2) 0.01368(4) Uani 1 1 d . . . . .
H4 H 0.454696 0.318223 0.478238 0.016 Uiso 1 1 calc R U . . .
C5 C 0.56646(2) 0.30693(2) 0.49264(2) 0.01374(4) Uani 1 1 d . . . . .
H5 H 0.567379 0.337044 0.536763 0.016 Uiso 1 1 calc R U . . .
C6 C 0.63484(2) 0.27480(2) 0.46520(2) 0.01152(4) Uani 1 1 d . . . . .
C7 C 0.70314(2) 0.28418(2) 0.50534(2) 0.01451(5) Uani 1 1 d . . . . .
H7 H 0.696624 0.305055 0.552905 0.017 Uiso 1 1 calc R U . . .
C8 C 0.77706(2) 0.26829(2) 0.48734(2) 0.01528(5) Uani 1 1 d . . . . .
H8 H 0.809860 0.262998 0.527701 0.018 Uiso 1 1 calc R U . . .
C9 C 0.81281(2) 0.25844(2) 0.41874(2) 0.01310(4) Uani 1 1 d . . . . .
C10 C 0.88498(2) 0.22097(2) 0.41493(2) 0.01605(5) Uani 1 1 d . . . . .
H10 H 0.908671 0.203349 0.458404 0.019 Uiso 1 1 calc R U . . .
C11 C 0.92161(2) 0.20941(2) 0.35032(2) 0.01570(5) Uani 1 1 d . . . . .
H11 H 0.969610 0.183937 0.350805 0.019 Uiso 1 1 calc R U . . .
C12 C 0.89002(2) 0.23432(2) 0.28278(2) 0.01258(4) Uani 1 1 d . . . . .
C13 C 0.81949(2) 0.27602(2) 0.28730(2) 0.01188(4) Uani 1 1 d . . . . .
H13 H 0.796732 0.295911 0.244125 0.014 Uiso 1 1 calc R U . . .
C14 C 0.78336(2) 0.28837(2) 0.35198(2) 0.01197(4) Uani 1 1 d . . . . .
H14 H 0.737275 0.317841 0.352065 0.014 Uiso 1 1 calc R U . . .
C15 C 0.93252(2) 0.22525(2) 0.21788(2) 0.01418(5) Uani 1 1 d . . . . .
H15 H 0.982314 0.206114 0.225333 0.017 Uiso 1 1 calc R U . . .
C16 C 0.91379(2) 0.23953(2) 0.14555(2) 0.01384(5) Uani 1 1 d . . . . .
H16 H 0.955333 0.247495 0.114424 0.017 Uiso 1 1 calc R U . . .
C17 C 0.84187(2) 0.24409(2) 0.11070(2) 0.01220(4) Uani 1 1 d . . . . .
C18 C 0.83284(2) 0.28699(2) 0.04379(2) 0.01412(5) Uani 1 1 d . . . . .
H18 H 0.875056 0.313402 0.022854 0.017 Uiso 1 1 calc R U . . .
C19 C 0.76455(2) 0.29123(2) 0.00862(2) 0.01455(5) Uani 1 1 d . . . . .
H19 H 0.761115 0.321243 -0.035451 0.017 Uiso 1 1 calc R U . . .
C20 C 0.69902(2) 0.25216(2) 0.03607(2) 0.01267(4) Uani 1 1 d . . . . .
C21 C 0.70914(2) 0.20549(2) 0.10102(2) 0.01223(4) Uani 1 1 d . . . . .
H21 H 0.667698 0.176034 0.120263 0.015 Uiso 1 1 calc R U . . .
C22 C 0.77699(2) 0.20184(2) 0.13658(2) 0.01220(4) Uani 1 1 d . . . . .
H22 H 0.780816 0.170203 0.179751 0.015 Uiso 1 1 calc R U . . .
C23 C 0.63058(2) 0.25382(2) -0.00455(2) 0.01531(5) Uani 1 1 d . . . . .
H23 H 0.635661 0.273186 -0.052762 0.018 Uiso 1 1 calc R U . . .
C24 C 0.55806(2) 0.23201(2) 0.01432(2) 0.01494(5) Uani 1 1 d . . . . .
H24 H 0.526174 0.219029 -0.025387 0.018 Uiso 1 1 calc R U . . .
C25 C 0.52328(2) 0.22582(2) 0.08366(2) 0.01231(4) Uani 1 1 d . . . . .
C26 C 0.45394(2) 0.18315(2) 0.09170(2) 0.01396(5) Uani 1 1 d . . . . .
H26 H 0.432127 0.156977 0.050672 0.017 Uiso 1 1 calc R U . . .
C27 C 0.41738(2) 0.17857(2) 0.15714(2) 0.01400(5) Uani 1 1 d . . . . .
H27 H 0.371770 0.148392 0.159812 0.017 Uiso 1 1 calc R U . . .
C28 C 0.44566(2) 0.21755(2) 0.22087(2) 0.01202(4) Uani 1 1 d . . . . .
C29 C 0.51307(2) 0.26413(2) 0.21163(2) 0.01199(4) Uani 1 1 d . . . . .
H29 H 0.533009 0.293752 0.251731 0.014 Uiso 1 1 calc R U . . .
C30 C 0.55008(2) 0.26753(2) 0.14664(2) 0.01199(4) Uani 1 1 d . . . . .
H30 H 0.595075 0.298786 0.143628 0.014 Uiso 1 1 calc R U . . .
C31 C 0.40354(2) 0.21517(2) 0.28650(2) 0.01402(5) Uani 1 1 d . . . . .
H31 H 0.354564 0.192767 0.281330 0.017 Uiso 1 1 calc R U . . .
C32 C 0.42172(2) 0.23993(2) 0.35665(2) 0.01383(5) Uani 1 1 d . . . . .
H32 H 0.379843 0.250497 0.386759 0.017 Uiso 1 1 calc R U . . .
C33 C 0.3808(2) 0.3964(2) 0.0973(2) 0.0173(3) Uani 0.635(6) 1 d D U P A 1
H33A H 0.332479 0.393535 0.070841 0.021 Uiso 0.635(6) 1 calc R U P A 1
H33B H 0.399371 0.339372 0.105466 0.021 Uiso 0.635(6) 1 calc R U P A 1
C34 C 0.43745(18) 0.44668(14) 0.05508(15) 0.0206(2) Uani 0.635(6) 1 d D U P A 1
H34A H 0.422298 0.451013 0.003666 0.025 Uiso 0.635(6) 1 calc R U P A 1
H34B H 0.487672 0.420767 0.057885 0.025 Uiso 0.635(6) 1 calc R U P A 1
C35 C 0.43811(12) 0.53235(7) 0.09093(7) 0.0299(3) Uani 0.635(6) 1 d D U P A 1
H35A H 0.488031 0.544778 0.111874 0.036 Uiso 0.635(6) 1 calc R U P A 1
H35B H 0.424890 0.576137 0.055606 0.036 Uiso 0.635(6) 1 calc R U P A 1
C36 C 0.37924(17) 0.52620(16) 0.14981(17) 0.0280(3) Uani 0.635(6) 1 d D U P A 1
H36A H 0.395641 0.556384 0.193722 0.034 Uiso 0.635(6) 1 calc R U P A 1
H36B H 0.330943 0.549693 0.132999 0.034 Uiso 0.635(6) 1 calc R U P A 1
C37 C 0.2290(3) 0.2901(3) 0.1907(3) 0.0187(5) Uani 0.2796(18) 1 d D U P A 1
H37A H 0.274550 0.265273 0.169468 0.022 Uiso 0.2796(18) 1 calc R U P A 1
H37B H 0.206130 0.328276 0.154934 0.022 Uiso 0.2796(18) 1 calc R U P A 1
C38 C 0.17319(11) 0.22258(12) 0.21261(10) 0.0274(4) Uani 0.2796(18) 1 d D U P A 1
H38A H 0.136432 0.211514 0.173513 0.033 Uiso 0.2796(18) 1 calc R U P A 1
H38B H 0.199232 0.170360 0.225373 0.033 Uiso 0.2796(18) 1 calc R U P A 1
C39 C 0.13601(15) 0.26053(17) 0.27763(13) 0.02768(16) Uani 0.2796(18) 1 d D U P A 1
H39A H 0.111515 0.218197 0.308188 0.033 Uiso 0.2796(18) 1 calc R U P A 1
H39B H 0.099047 0.303519 0.263752 0.033 Uiso 0.2796(18) 1 calc R U P A 1
C40 C 0.2052(4) 0.2980(6) 0.3148(4) 0.0177(7) Uani 0.2796(18) 1 d D U P A 1
H40A H 0.190571 0.341096 0.350077 0.021 Uiso 0.2796(18) 1 calc R U P A 1
H40B H 0.234721 0.254755 0.339983 0.021 Uiso 0.2796(18) 1 calc R U P A 1
C41 C 0.25316(3) 0.51160(3) 0.36926(2) 0.02479(8) Uani 1 1 d . . . . .
H41A H 0.220391 0.499483 0.327211 0.030 Uiso 1 1 calc R U . . .
H41B H 0.278367 0.565430 0.361142 0.030 Uiso 1 1 calc R U . . .
C42 C 0.20777(3) 0.51394(4) 0.43834(3) 0.02751(9) Uani 1 1 d . . . . .
H42A H 0.165900 0.473710 0.436766 0.033 Uiso 1 1 calc R U . . .
H42B H 0.187622 0.570081 0.447638 0.033 Uiso 1 1 calc R U . . .
C43 C 0.26634(2) 0.48956(3) 0.49477(2) 0.02067(6) Uani 1 1 d . . . . .
H43A H 0.298353 0.537253 0.508355 0.025 Uiso 1 1 calc R U . . .
H43B H 0.242722 0.466569 0.538710 0.025 Uiso 1 1 calc R U . . .
C44 C 0.31047(2) 0.42408(3) 0.45472(2) 0.02004(6) Uani 1 1 d . . . . .
H44A H 0.363016 0.422779 0.472150 0.024 Uiso 1 1 calc R U . . .
H44B H 0.287969 0.368662 0.462142 0.024 Uiso 1 1 calc R U . . .
C45 C 0.47663(3) 0.52966(5) 0.36800(3) 0.02627(11) Uani 0.9272(17) 1 d D U P A 1
H45A H 0.440351 0.512156 0.405291 0.032 Uiso 0.9272(17) 1 calc R U P A 1
H45B H 0.467740 0.588769 0.356413 0.032 Uiso 0.9272(17) 1 calc R U P A 1
C46 C 0.55752(7) 0.51651(5) 0.39485(6) 0.02887(17) Uani 0.9272(17) 1 d D U P A 1
H46A H 0.581836 0.570150 0.406161 0.035 Uiso 0.9272(17) 1 calc R U P A 1
H46B H 0.558586 0.481151 0.438574 0.035 Uiso 0.9272(17) 1 calc R U P A 1
C47 C 0.59660(3) 0.47344(5) 0.33147(4) 0.03242(12) Uani 0.9272(17) 1 d D U P A 1
H47A H 0.645004 0.500378 0.320251 0.039 Uiso 0.9272(17) 1 calc R U P A 1
H47B H 0.605398 0.414026 0.341860 0.039 Uiso 0.9272(17) 1 calc R U P A 1
C48 C 0.54043(3) 0.48460(3) 0.26992(3) 0.02035(8) Uani 0.9272(17) 1 d D U P A 1
H48A H 0.547017 0.539088 0.246184 0.024 Uiso 0.9272(17) 1 calc R U P A 1
H48B H 0.546061 0.440311 0.233311 0.024 Uiso 0.9272(17) 1 calc R U P A 1
C49 C 0.79179(3) 0.53834(3) 0.14367(3) 0.02393(7) Uani 1 1 d D U . . .
H49A H 0.842227 0.550483 0.124345 0.029 Uiso 0.953(2) 1 calc R U P C 1
H49B H 0.777232 0.583334 0.177156 0.029 Uiso 0.953(2) 1 calc R U P C 1
H49C H 0.812349 0.580966 0.176774 0.029 Uiso 0.047(2) 1 calc R U P C 2
H49D H 0.824862 0.535126 0.100988 0.029 Uiso 0.047(2) 1 calc R U P C 2
C50 C 0.73490(3) 0.52972(3) 0.08272(3) 0.02348(10) Uani 0.953(2) 1 d D U P C 1
H50A H 0.755686 0.498631 0.041288 0.028 Uiso 0.953(2) 1 calc R U P C 1
H50B H 0.716578 0.584387 0.065936 0.028 Uiso 0.953(2) 1 calc R U P C 1
C51 C 0.67317(7) 0.48049(12) 0.12116(11) 0.0277(3) Uani 0.854(10) 1 d D U P C 1
H51A H 0.640983 0.517306 0.150463 0.033 Uiso 0.854(10) 1 calc R U P C 1
H51B H 0.641549 0.449777 0.086117 0.033 Uiso 0.854(10) 1 calc R U P C 1
C52 C 0.71815(2) 0.42156(2) 0.16880(2) 0.01745(5) Uani 1 1 d D U . . .
H52A H 0.692720 0.413341 0.215673 0.021 Uiso 0.854(10) 1 calc R U P C 1
H52B H 0.723516 0.367024 0.144860 0.021 Uiso 0.854(10) 1 calc R U P C 1
H52C H 0.688981 0.421641 0.214155 0.021 Uiso 0.146(10) 1 calc R U P C 2
H52D H 0.723388 0.363728 0.151675 0.021 Uiso 0.146(10) 1 calc R U P C 2
C53 C 1.0369(4) 0.5184(3) 0.1317(3) 0.0232(5) Uani 0.47(2) 1 d D U P B 1
H53A H 1.037145 0.527984 0.184535 0.028 Uiso 0.47(2) 1 calc R U P B 1
H53B H 1.012352 0.566156 0.107645 0.028 Uiso 0.47(2) 1 calc R U P B 1
C54 C 1.1164(4) 0.5069(5) 0.1038(4) 0.0285(6) Uani 0.47(2) 1 d D U P B 1
H54A H 1.148692 0.479193 0.140255 0.034 Uiso 0.47(2) 1 calc R U P B 1
H54B H 1.139250 0.560554 0.090244 0.034 Uiso 0.47(2) 1 calc R U P B 1
C55 C 1.1038(4) 0.4515(4) 0.0374(4) 0.0263(6) Uani 0.47(2) 1 d D U P B 1
H55A H 1.091422 0.484975 -0.005886 0.032 Uiso 0.47(2) 1 calc R U P B 1
H55B H 1.148626 0.417326 0.027240 0.032 Uiso 0.47(2) 1 calc R U P B 1
C56 C 1.0375(3) 0.39741(19) 0.0598(2) 0.0209(4) Uani 0.47(2) 1 d D U P B 1
H56A H 1.004284 0.386619 0.017809 0.025 Uiso 0.47(2) 1 calc R U P B 1
H56B H 1.055433 0.343642 0.079034 0.025 Uiso 0.47(2) 1 calc R U P B 1
C57 C 0.90616(3) 0.52121(4) 0.32803(3) 0.02736(9) Uani 1 1 d . . . . .
H57A H 0.852973 0.520697 0.312525 0.033 Uiso 1 1 calc R U . . .
H57B H 0.926282 0.577969 0.322105 0.033 Uiso 1 1 calc R U . . .
C58 C 0.91394(3) 0.49267(4) 0.40568(3) 0.03135(10) Uani 1 1 d . . . . .
H58A H 0.879216 0.446509 0.416488 0.038 Uiso 1 1 calc R U . . .
H58B H 0.904986 0.538659 0.439990 0.038 Uiso 1 1 calc R U . . .
C59 C 0.99588(3) 0.46408(3) 0.40783(3) 0.02744(8) Uani 1 1 d . . . . .
H59A H 1.030223 0.511274 0.416500 0.033 Uiso 1 1 calc R U . . .
H59B H 1.004017 0.421705 0.445769 0.033 Uiso 1 1 calc R U . . .
C60 C 1.00678(3) 0.42777(4) 0.33284(3) 0.03086(10) Uani 1 1 d . . . . .
H60A H 1.057025 0.442245 0.314269 0.037 Uiso 1 1 calc R U . . .
H60B H 1.002327 0.366629 0.334395 0.037 Uiso 1 1 calc R U . . .
C40X C 0.2035(2) 0.3054(2) 0.31468(18) 0.0226(4) Uani 0.7204(18) 1 d D U P A 2
H40C H 0.171660 0.349093 0.336161 0.027 Uiso 0.7204(18) 1 calc R U P A 2
H40D H 0.236435 0.282393 0.352951 0.027 Uiso 0.7204(18) 1 calc R U P A 2
C39X C 0.15488(5) 0.23702(6) 0.28157(4) 0.02768(16) Uani 0.7204(18) 1 d D U P A 2
H39C H 0.106730 0.231004 0.307356 0.033 Uiso 0.7204(18) 1 calc R U P A 2
H39D H 0.181287 0.183054 0.281043 0.033 Uiso 0.7204(18) 1 calc R U P A 2
O2X O 0.24773(18) 0.3390(3) 0.2565(2) 0.0194(3) Uani 0.7204(18) 1 d D U P A 2
C37X C 0.22094(11) 0.30555(11) 0.18907(13) 0.0210(2) Uani 0.7204(18) 1 d D U P A 2
H37C H 0.254530 0.260962 0.171892 0.025 Uiso 0.7204(18) 1 calc R U P A 2
H37D H 0.218263 0.349372 0.151680 0.025 Uiso 0.7204(18) 1 calc R U P A 2
C38X C 0.14344(3) 0.27147(5) 0.20479(3) 0.02589(14) Uani 0.7204(18) 1 d D U P A 2
H38C H 0.129246 0.227225 0.170261 0.031 Uiso 0.7204(18) 1 calc R U P A 2
H38D H 0.104973 0.315681 0.203708 0.031 Uiso 0.7204(18) 1 calc R U P A 2
C36X C 0.3645(3) 0.5287(4) 0.1531(4) 0.0348(8) Uani 0.365(6) 1 d D U P A 2
H36C H 0.389451 0.560328 0.192256 0.042 Uiso 0.365(6) 1 calc R U P A 2
H36D H 0.312441 0.549084 0.148085 0.042 Uiso 0.365(6) 1 calc R U P A 2
O1X O 0.3643(5) 0.4428(4) 0.1702(4) 0.0284(9) Uani 0.365(6) 1 d D U P A 2
C33X C 0.3740(4) 0.4023(4) 0.1013(4) 0.0208(8) Uani 0.365(6) 1 d D U P A 2
H33C H 0.326622 0.402374 0.073220 0.025 Uiso 0.365(6) 1 calc R U P A 2
H33D H 0.390970 0.344354 0.107859 0.025 Uiso 0.365(6) 1 calc R U P A 2
C34X C 0.4340(4) 0.4541(3) 0.0637(3) 0.0316(9) Uani 0.365(6) 1 d D U P A 2
H34C H 0.434155 0.444654 0.010792 0.038 Uiso 0.365(6) 1 calc R U P A 2
H34D H 0.484587 0.443311 0.083706 0.038 Uiso 0.365(6) 1 calc R U P A 2
C35X C 0.4062(3) 0.54112(13) 0.08267(13) 0.0406(7) Uani 0.365(6) 1 d D U P A 2
H35C H 0.448684 0.579915 0.089138 0.049 Uiso 0.365(6) 1 calc R U P A 2
H35D H 0.372346 0.562878 0.044564 0.049 Uiso 0.365(6) 1 calc R U P A 2
O6X O 1.0042(4) 0.4436(3) 0.1206(4) 0.0269(7) Uani 0.53(2) 1 d D U P B 2
C53X C 1.0422(4) 0.5216(3) 0.1338(3) 0.0325(8) Uani 0.53(2) 1 d D U P B 2
H53C H 1.038576 0.537555 0.185315 0.039 Uiso 0.53(2) 1 calc R U P B 2
H53D H 1.020138 0.566316 0.103773 0.039 Uiso 0.53(2) 1 calc R U P B 2
C54X C 1.1226(4) 0.5059(5) 0.1131(4) 0.0332(8) Uani 0.53(2) 1 d D U P B 2
H54C H 1.150336 0.476854 0.152007 0.040 Uiso 0.53(2) 1 calc R U P B 2
H54D H 1.148865 0.558048 0.100906 0.040 Uiso 0.53(2) 1 calc R U P B 2
C55X C 1.1122(4) 0.4508(4) 0.0467(4) 0.0307(7) Uani 0.53(2) 1 d D U P B 2
H55C H 1.100243 0.484099 0.003192 0.037 Uiso 0.53(2) 1 calc R U P B 2
H55D H 1.157663 0.417326 0.037370 0.037 Uiso 0.53(2) 1 calc R U P B 2
C56X C 1.0473(3) 0.3967(2) 0.0677(3) 0.0315(6) Uani 0.53(2) 1 d D U P B 2
H56C H 1.015911 0.383706 0.024835 0.038 Uiso 0.53(2) 1 calc R U P B 2
H56D H 1.065456 0.344074 0.088978 0.038 Uiso 0.53(2) 1 calc R U P B 2
C45X C 0.4791(3) 0.4992(4) 0.3806(3) 0.0152(8) Uani 0.0728(17) 1 d D U P A 2
H45C H 0.463019 0.459082 0.417883 0.018 Uiso 0.0728(17) 1 calc R U P A 2
H45D H 0.443123 0.545897 0.380660 0.018 Uiso 0.0728(17) 1 calc R U P A 2
O4A O 0.4770(5) 0.4615(5) 0.3146(5) 0.0236(12) Uani 0.0728(17) 1 d D U P A 2
C48X C 0.5568(4) 0.4405(4) 0.3040(4) 0.0249(11) Uani 0.0728(17) 1 d D U P A 2
H48C H 0.568607 0.387116 0.327817 0.030 Uiso 0.0728(17) 1 calc R U P A 2
H48D H 0.567621 0.435119 0.251772 0.030 Uiso 0.0728(17) 1 calc R U P A 2
C47X C 0.6022(4) 0.5070(5) 0.3356(4) 0.0249(11) Uani 0.0728(17) 1 d D U P A 2
H47C H 0.607753 0.553719 0.301366 0.030 Uiso 0.0728(17) 1 calc R U P A 2
H47D H 0.652571 0.486531 0.349506 0.030 Uiso 0.0728(17) 1 calc R U P A 2
C46X C 0.5584(5) 0.5325(8) 0.4006(6) 0.0218(14) Uani 0.0728(17) 1 d D U P A 2
H46C H 0.558328 0.593426 0.406826 0.026 Uiso 0.0728(17) 1 calc R U P A 2
H46D H 0.578096 0.506099 0.445190 0.026 Uiso 0.0728(17) 1 calc R U P A 2
C50X C 0.7209(6) 0.5611(6) 0.1219(8) 0.0296(18) Uani 0.047(2) 1 d D U P C 2
H50C H 0.722497 0.593314 0.076438 0.036 Uiso 0.047(2) 1 calc R U P C 2
H50D H 0.695903 0.594663 0.159547 0.036 Uiso 0.047(2) 1 calc R U P C 2
C51X C 0.6796(7) 0.4762(6) 0.1105(6) 0.0282(13) Uani 0.146(10) 1 d D U P C 2
H51C H 0.625081 0.481346 0.119167 0.034 Uiso 0.146(10) 1 calc R U P C 2
H51D H 0.687841 0.454085 0.061260 0.034 Uiso 0.146(10) 1 calc R U P C 2

loop_
_atom_site_aniso_label
_atom_site_aniso_U_11
_atom_site_aniso_U_22
_atom_site_aniso_U_33
_atom_site_aniso_U_23
_atom_site_aniso_U_13
_atom_site_aniso_U_12
Na1 0.01435(6) 0.01799(7) 0.01583(6) -0.00129(5) 0.00097(5) -0.00293(5)
Na2 0.01549(6) 0.01697(7) 0.02108(7) -0.00502(5) 0.00173(5) -0.00119(5)
O1 0.0377(7) 0.0170(3) 0.0135(5) -0.0001(3) 0.0059(5) -0.0003(3)
O2 0.0100(11) 0.0286(19) 0.0145(11) -0.0006(9) -0.0007(8) -0.0099(10)
O3 0.01686(10) 0.02257(12) 0.01701(10) -0.00140(9) 0.00191(8) 0.00299(9)
O4 0.02007(19) 0.0255(2) 0.01944(17) -0.00790(15) 0.00306(13) -0.00792(17)
O5 0.01805(11) 0.01449(9) 0.02657(13) 0.00360(9) -0.00472(9) -0.00274(8)
O6 0.0247(10) 0.0177(6) 0.0293(9) -0.0096(5) 0.0109(7) -0.0068(6)
O7 0.02225(13) 0.02782(14) 0.02020(12) -0.00866(11) -0.00124(10) 0.00309(11)
C1 0.01016(9) 0.01171(9) 0.01166(10) -0.00104(7) 0.00006(7) 0.00115(7)
C2 0.00978(9) 0.01256(9) 0.01162(9) -0.00105(7) 0.00037(7) 0.00121(7)
C3 0.01012(9) 0.01352(10) 0.01148(10) 0.00142(8) 0.00160(8) 0.00179(7)
C4 0.01341(10) 0.01556(11) 0.01212(10) 0.00035(8) 0.00324(8) 0.00329(8)
C5 0.01579(11) 0.01495(11) 0.01051(10) -0.00104(8) 0.00209(8) 0.00169(9)
C6 0.01273(10) 0.01234(9) 0.00949(9) 0.00025(7) 0.00022(8) 0.00032(8)
C7 0.01555(11) 0.01860(12) 0.00937(9) -0.00017(8) -0.00150(8) -0.00103(9)
C8 0.01404(11) 0.02104(13) 0.01071(10) 0.00164(9) -0.00368(8) -0.00143(9)
C9 0.01090(9) 0.01628(11) 0.01208(10) 0.00223(8) -0.00295(8) -0.00088(8)
C10 0.01073(10) 0.02155(13) 0.01582(12) 0.00483(10) -0.00407(9) 0.00034(9)
C11 0.00936(9) 0.01952(12) 0.01817(12) 0.00381(10) -0.00290(9) 0.00180(9)
C12 0.00839(9) 0.01405(10) 0.01528(11) 0.00136(8) -0.00117(8) 0.00054(7)
C13 0.00947(9) 0.01403(10) 0.01213(10) 0.00191(8) -0.00106(8) 0.00133(7)
C14 0.01011(9) 0.01414(10) 0.01165(10) 0.00189(8) -0.00124(8) 0.00109(7)
C15 0.00833(9) 0.01630(11) 0.01791(12) -0.00076(9) 0.00009(8) 0.00101(8)
C16 0.00922(9) 0.01609(11) 0.01623(11) -0.00254(9) 0.00204(8) -0.00055(8)
C17 0.01001(9) 0.01348(10) 0.01312(10) -0.00199(8) 0.00178(8) -0.00067(7)
C18 0.01278(10) 0.01705(11) 0.01257(10) -0.00118(9) 0.00345(8) -0.00195(9)
C19 0.01457(11) 0.01841(12) 0.01068(10) -0.00009(9) 0.00243(8) -0.00079(9)
C20 0.01192(10) 0.01607(11) 0.01004(9) -0.00119(8) 0.00074(8) -0.00004(8)
C21 0.01033(9) 0.01390(10) 0.01247(10) -0.00013(8) 0.00017(8) -0.00118(8)
C22 0.01029(9) 0.01298(10) 0.01334(10) 0.00027(8) 0.00007(8) -0.00094(7)
C23 0.01410(11) 0.02246(13) 0.00938(10) -0.00088(9) -0.00046(8) 0.00120(9)
C24 0.01268(10) 0.02152(13) 0.01059(10) -0.00235(9) -0.00263(8) 0.00118(9)
C25 0.01021(9) 0.01527(10) 0.01141(10) -0.00158(8) -0.00213(8) 0.00032(8)
C26 0.01076(10) 0.01633(11) 0.01476(11) -0.00263(9) -0.00332(8) -0.00060(8)
C27 0.00975(9) 0.01578(11) 0.01643(11) -0.00098(9) -0.00240(8) -0.00177(8)
C28 0.00912(9) 0.01360(10) 0.01335(10) 0.00062(8) -0.00081(8) -0.00045(7)
C29 0.01089(9) 0.01377(10) 0.01130(10) -0.00058(8) -0.00065(8) -0.00188(8)
C30 0.01055(9) 0.01432(10) 0.01108(10) -0.00098(8) -0.00073(8) -0.00192(8)
C31 0.00885(9) 0.01771(11) 0.01549(11) 0.00195(9) 0.00031(8) -0.00063(8)
C32 0.00921(9) 0.01843(12) 0.01385(11) 0.00235(9) 0.00183(8) 0.00160(8)
C33 0.0205(5) 0.0164(5) 0.0151(5) -0.0008(3) 0.0006(4) -0.0013(3)
C34 0.0259(5) 0.0187(3) 0.0174(6) 0.0022(3) 0.0022(4) -0.0045(3)
C35 0.0432(7) 0.0165(3) 0.0301(4) 0.0036(2) 0.0010(4) -0.0083(3)
C36 0.0408(10) 0.0165(4) 0.0267(5) -0.0008(3) 0.0008(6) 0.0058(5)
C37 0.0163(11) 0.0269(13) 0.0128(6) -0.0014(9) 0.0014(7) -0.0029(8)
C38 0.0311(8) 0.0271(7) 0.0241(6) -0.0099(5) 0.0095(6) -0.0101(6)
C39 0.0295(4) 0.0301(4) 0.0234(2) 0.0009(3) 0.0010(2) -0.0154(3)
C40 0.0131(11) 0.0290(15) 0.0110(11) 0.0053(9) -0.0006(8) -0.0022(9)
C41 0.03051(19) 0.02490(17) 0.01891(15) 0.00117(13) -0.00339(14) 0.00860(15)
C42 0.01997(15) 0.0374(2) 0.02514(18) -0.00555(16) -0.00219(13) 0.01319(16)
C43 0.02226(15) 0.02253(15) 0.01723(13) -0.00066(11) 0.00056(11) 0.00540(12)
C44 0.02215(15) 0.01807(13) 0.01992(14) 0.00194(11) 0.00095(12) 0.00535(11)
C45 0.0271(2) 0.0293(3) 0.0225(2) -0.0112(2) 0.00760(16) -0.0108(2)
C46 0.0413(4) 0.0238(3) 0.0214(3) 0.0010(2) -0.0094(2) -0.0117(2)
C47 0.0230(2) 0.0337(3) 0.0406(3) -0.0049(2) -0.0052(2) -0.0009(2)
C48 0.02190(16) 0.01818(15) 0.02102(16) -0.00420(12) 0.00575(13) -0.00507(12)
C49 0.02686(18) 0.01441(13) 0.03055(19) 0.00349(12) 0.00168(15) -0.00344(12)
C50 0.02127(17) 0.02315(18) 0.0261(2) 0.01034(15) 0.00247(14) 0.00199(13)
C51 0.0135(2) 0.0320(5) 0.0377(6) 0.0179(4) 0.0028(3) 0.0040(2)
C52 0.01487(11) 0.01597(12) 0.02151(14) 0.00401(10) 0.00026(10) -0.00042(9)
C53 0.0271(9) 0.0134(6) 0.0292(10) -0.0078(5) 0.0142(7) -0.0049(7)
C54 0.0248(10) 0.0231(7) 0.0375(12) -0.0059(7) 0.0043(8) -0.0093(7)
C55 0.0255(12) 0.0244(7) 0.0291(11) -0.0059(7) 0.0122(9) -0.0061(7)
C56 0.0215(8) 0.0207(5) 0.0205(7) -0.0060(5) 0.0081(6) -0.0078(4)
C57 0.02288(17) 0.0348(2) 0.02433(18) -0.01209(16) -0.00526(14) 0.00815(15)
C58 0.0278(2) 0.0432(3) 0.02308(19) -0.00716(18) 0.00566(16) -0.00682(19)
C59 0.0326(2) 0.02424(17) 0.02535(18) 0.00286(14) -0.00860(16) -0.00273(15)
C60 0.02434(19) 0.0331(2) 0.0351(2) -0.00828(19) -0.00649(17) 0.00702(17)
C40X 0.0202(7) 0.0301(7) 0.0175(6) -0.0017(4) 0.0011(5) -0.0094(5)
C39X 0.0295(4) 0.0301(4) 0.0234(2) 0.0009(3) 0.0010(2) -0.0154(3)
O2X 0.0174(6) 0.0251(5) 0.0158(5) 0.0003(3) 0.0008(4) -0.0059(4)
C37X 0.0145(4) 0.0327(7) 0.0159(3) -0.0021(4) 0.0009(2) -0.0028(4)
C38X 0.0162(2) 0.0437(4) 0.0178(2) -0.0064(2) 0.00019(16) -0.0101(2)
C36X 0.0424(19) 0.0262(9) 0.0357(12) 0.0026(7) 0.0021(12) 0.0110(11)
O1X 0.0446(19) 0.0251(11) 0.0157(9) -0.0027(6) 0.0071(9) -0.0061(10)
C33X 0.0286(16) 0.0160(10) 0.0178(9) 0.0011(7) 0.0052(7) -0.0051(10)
C34X 0.0334(11) 0.0406(18) 0.0208(12) 0.0029(10) 0.0062(8) -0.0114(12)
C35X 0.067(2) 0.0200(6) 0.0344(8) 0.0055(5) 0.0019(10) -0.0116(9)
O6X 0.0239(9) 0.0240(6) 0.0329(13) -0.0130(6) 0.0145(10) -0.0097(5)
C53X 0.0312(10) 0.0215(9) 0.0448(14) -0.0092(7) 0.0105(8) -0.0099(6)
C54X 0.0245(10) 0.0281(8) 0.0472(19) -0.0103(11) 0.0082(11) -0.0080(7)
C55X 0.0241(10) 0.0327(8) 0.0354(15) -0.0045(9) 0.0130(10) -0.0030(6)
C56X 0.0219(8) 0.0318(7) 0.0409(12) -0.0214(8) 0.0078(8) -0.0055(5)
C45X 0.0194(16) 0.0122(16) 0.0142(16) -0.0060(13) -0.0031(12) -0.0026(13)
O4A 0.017(2) 0.023(3) 0.030(3) -0.012(2) 0.0094(18) -0.0083(18)
C48X 0.0224(19) 0.027(2) 0.025(2) -0.0079(17) 0.0029(16) -0.0025(16)
C47X 0.0188(19) 0.022(2) 0.034(2) -0.004(2) 0.0016(17) 0.0002(17)
C46X 0.0173(19) 0.033(3) 0.015(2) -0.008(2) -0.0007(15) -0.010(2)
C50X 0.027(3) 0.018(3) 0.044(4) 0.006(3) -0.009(3) 0.002(2)
C51X 0.037(3) 0.0222(16) 0.025(2) 0.0019(15) -0.015(2) 0.003(2)

loop_
_atom_type_symbol
_atom_type_description
_atom_type_scat_dispersion_real
_atom_type_scat_dispersion_imag
_atom_type_scat_source
C C 0.0007 0.0007 'International Tables Vol C Tables 4.2.6.8 and 6.1.1.4'
H H 0.0000 0.0000 'International Tables Vol C Tables 4.2.6.8 and 6.1.1.4'
Na Na 0.0167 0.0116 'International Tables Vol C Tables 4.2.6.8 and 6.1.1.4'
O O 0.0039 0.0027 'International Tables Vol C Tables 4.2.6.8 and 6.1.1.4'

loop_
_geom_angle_atom_site_label_1
_geom_angle_atom_site_label_2
_geom_angle_atom_site_label_3
_geom_angle
_geom_angle_site_symmetry_1
_geom_angle_site_symmetry_3
_geom_angle_publ_flag
O1 Na1 O2 87.8(3) . . ?
O1 Na1 O3 124.27(9) . . ?
O1 Na1 O4 85.18(11) . . ?
O1 Na1 C31 112.77(8) . . ?
O1 Na1 C32 138.25(9) . . ?
O2 Na1 C31 81.7(3) . . ?
O2 Na1 C32 95.5(3) . . ?
O3 Na1 O2 81.4(2) . . ?
O3 Na1 O4 87.32(2) . . ?
O3 Na1 C31 119.279(13) . . ?
O3 Na1 C32 97.296(12) . . ?
O3 Na1 O2X 80.52(10) . . ?
O4 Na1 O2 160.2(3) . . ?
O4 Na1 C31 118.074(19) . . ?
O4 Na1 C32 102.041(19) . . ?
C31 Na1 C32 28.409(10) . . ?
O2X Na1 C31 83.67(12) . . ?
O2X Na1 C32 97.37(12) . . ?
O1X Na1 O3 120.28(17) . . ?
O1X Na1 C31 115.92(17) . . ?
O1X Na1 C32 142.03(17) . . ?
O1X Na1 O2X 84.6(3) . . ?
O1X Na1 O4A 93.4(3) . . ?
O4A Na1 O3 88.4(2) . . ?
O4A Na1 C31 109.8(2) . . ?
O4A Na1 C32 92.9(2) . . ?
O4A Na1 O2X 165.7(2) . . ?
O5 Na2 O6 116.15(18) . . ?
O5 Na2 C12 110.172(12) . . ?
O5 Na2 C13 83.525(11) . . ?
O5 Na2 C15 127.795(12) . . ?
O5 Na2 C16 117.879(13) . . ?
O5 Na2 C17 90.227(11) . . ?
O5 Na2 O6X 118.45(18) . . ?
O6 Na2 C12 132.48(16) . . ?
O6 Na2 C13 158.99(15) . . ?
O6 Na2 C15 108.09(14) . . ?
O6 Na2 C16 94.97(13) . . ?
O6 Na2 C17 104.14(17) . . ?
O7 Na2 O5 98.228(14) . . ?
O7 Na2 O6 93.8(2) . . ?
O7 Na2 C12 89.553(14) . . ?
O7 Na2 C13 90.290(14) . . ?
O7 Na2 C15 105.289(14) . . ?
O7 Na2 C16 133.674(15) . . ?
O7 Na2 C17 154.362(15) . . ?
O7 Na2 O6X 90.21(18) . . ?
C13 Na2 C12 26.833(8) . . ?
C15 Na2 C12 27.349(10) . . ?
C15 Na2 C13 51.073(10) . . ?
C15 Na2 C17 51.946(10) . . ?
C16 Na2 C12 52.549(11) . . ?
C16 Na2 C13 67.783(11) . . ?
C16 Na2 C15 29.482(11) . . ?
C16 Na2 C17 28.193(9) . . ?
C17 Na2 C12 64.830(9) . . ?
C17 Na2 C13 66.546(10) . . ?
O6X Na2 C12 130.87(16) . . ?
O6X Na2 C13 157.69(16) . . ?
O6X Na2 C15 107.51(14) . . ?
O6X Na2 C16 96.27(13) . . ?
O6X Na2 C17 107.00(16) . . ?
C33 O1 Na1 129.2(2) . . ?
C33 O1 C36 107.1(3) . . ?
C36 O1 Na1 122.5(2) . . ?
C37 O2 Na1 122.1(5) . . ?
C40 O2 Na1 118.3(5) . . ?
C40 O2 C37 109.4(7) . . ?
C41 O3 Na1 122.41(3) . . ?
C41 O3 C44 109.13(3) . . ?
C44 O3 Na1 128.30(2) . . ?
C45 O4 Na1 125.19(5) . . ?
C48 O4 Na1 128.51(4) . . ?
C48 O4 C45 104.61(5) . . ?
C49 O5 Na2 115.54(3) . . ?
C49 O5 C52 108.57(3) . . ?
C52 O5 Na2 127.63(2) . . ?
C53 O6 Na2 119.7(4) . . ?
C56 O6 Na2 128.0(3) . . ?
C56 O6 C53 110.6(4) . . ?
C57 O7 Na2 123.99(3) . . ?
C57 O7 C60 108.92(4) . . ?
C60 O7 Na2 121.77(3) . . ?
C2 C1 H1 118.8 . . ?
C2 C1 C6 122.35(3) . . ?
C6 C1 H1 118.8 . . ?
C1 C2 H2 119.0 . . ?
C1 C2 C3 122.08(3) . . ?
C3 C2 H2 119.0 . . ?
C2 C3 C32 123.63(3) . . ?
C4 C3 C2 115.56(3) . . ?
C4 C3 C32 120.55(3) . . ?
C3 C4 H4 119.0 . . ?
C5 C4 C3 122.04(3) . . ?
C5 C4 H4 119.0 . . ?
C4 C5 H5 118.9 . . ?
C4 C5 C6 122.28(3) . . ?
C6 C5 H5 118.9 . . ?
C1 C6 C7 123.80(3) . . ?
C5 C6 C1 115.48(3) . . ?
C5 C6 C7 120.38(3) . . ?
C6 C7 H7 114.2 . . ?
C8 C7 C6 131.62(3) . . ?
C8 C7 H7 114.2 . . ?
C7 C8 H8 114.3 . . ?
C7 C8 C9 131.50(3) . . ?
C9 C8 H8 114.3 . . ?
C10 C9 C8 119.88(3) . . ?
C14 C9 C8 124.53(3) . . ?
C14 C9 C10 115.48(3) . . ?
C9 C10 H10 118.9 . . ?
C11 C10 C9 122.25(3) . . ?
C11 C10 H10 118.9 . . ?
C10 C11 H11 118.8 . . ?
C10 C11 C12 122.34(3) . . ?
C12 C11 H11 118.8 . . ?
C11 C12 Na2 133.25(2) . . ?
C11 C12 C13 115.15(3) . . ?
C11 C12 C15 119.85(3) . . ?
C13 C12 Na2 73.796(18) . . ?
C13 C12 C15 124.61(3) . . ?
C15 C12 Na2 64.662(18) . . ?
Na2 C13 H13 60.1 . . ?
C12 C13 Na2 79.371(19) . . ?
C12 C13 H13 118.8 . . ?
C14 C13 Na2 131.71(2) . . ?
C14 C13 C12 122.39(3) . . ?
C14 C13 H13 118.8 . . ?
C9 C14 H14 118.9 . . ?
C13 C14 C9 122.17(3) . . ?
C13 C14 H14 118.9 . . ?
Na2 C15 H15 120.3 . . ?
C12 C15 Na2 87.99(2) . . ?
C12 C15 H15 114.3 . . ?
C16 C15 Na2 67.70(2) . . ?
C16 C15 C12 131.45(3) . . ?
C16 C15 H15 114.3 . . ?
Na2 C16 H16 96.2 . . ?
C15 C16 Na2 82.82(2) . . ?
C15 C16 H16 114.8 . . ?
C15 C16 C17 130.35(3) . . ?
C17 C16 Na2 91.97(2) . . ?
C17 C16 H16 114.8 . . ?
C16 C17 Na2 59.839(17) . . ?
C18 C17 Na2 93.98(2) . . ?
C18 C17 C16 120.74(3) . . ?
C18 C17 C22 115.76(3) . . ?
C22 C17 Na2 121.19(2) . . ?
C22 C17 C16 123.33(3) . . ?
C17 C18 H18 119.1 . . ?
C19 C18 C17 121.90(3) . . ?
C19 C18 H18 119.1 . . ?
C18 C19 H19 118.8 . . ?
C18 C19 C20 122.30(3) . . ?
C20 C19 H19 118.8 . . ?
C19 C20 C21 115.66(3) . . ?
C19 C20 C23 120.29(3) . . ?
C21 C20 C23 123.72(3) . . ?
C20 C21 H21 119.0 . . ?
C22 C21 C20 122.10(3) . . ?
C22 C21 H21 119.0 . . ?
C17 C22 H22 118.9 . . ?
C21 C22 C17 122.14(3) . . ?
C21 C22 H22 118.9 . . ?
C20 C23 H23 114.4 . . ?
C24 C23 C20 131.12(3) . . ?
C24 C23 H23 114.4 . . ?
C23 C24 H24 114.6 . . ?
C23 C24 C25 130.75(3) . . ?
C25 C24 H24 114.6 . . ?
C26 C25 C24 120.56(3) . . ?
C26 C25 C30 115.49(3) . . ?
C30 C25 C24 123.65(3) . . ?
C25 C26 H26 118.9 . . ?
C27 C26 C25 122.17(3) . . ?
C27 C26 H26 118.9 . . ?
C26 C27 H27 118.8 . . ?
C26 C27 C28 122.33(3) . . ?
C28 C27 H27 118.8 . . ?
C27 C28 C29 115.28(3) . . ?
C27 C28 C31 120.28(3) . . ?
C29 C28 C31 124.16(3) . . ?
C28 C29 H29 118.9 . . ?
C30 C29 C28 122.26(3) . . ?
C30 C29 H29 118.9 . . ?
C25 C30 H30 118.8 . . ?
C29 C30 C25 122.33(3) . . ?
C29 C30 H30 118.8 . . ?
Na1 C31 H31 100.2 . . ?
C28 C31 Na1 93.32(2) . . ?
C28 C31 H31 114.3 . . ?
C32 C31 Na1 78.22(2) . . ?
C32 C31 C28 131.37(3) . . ?
C32 C31 H31 114.3 . . ?
Na1 C32 H32 83.6 . . ?
C3 C32 Na1 112.30(2) . . ?
C3 C32 H32 114.7 . . ?
C31 C32 Na1 73.38(2) . . ?
C31 C32 C3 130.65(3) . . ?
C31 C32 H32 114.7 . . ?
O1 C33 H33A 110.6 . . ?
O1 C33 H33B 110.6 . . ?
O1 C33 C34 105.6(3) . . ?
H33A C33 H33B 108.7 . . ?
C34 C33 H33A 110.6 . . ?
C34 C33 H33B 110.6 . . ?
C33 C34 H34A 110.7 . . ?
C33 C34 H34B 110.7 . . ?
C33 C34 C35 105.2(2) . . ?
H34A C34 H34B 108.8 . . ?
C35 C34 H34A 110.7 . . ?
C35 C34 H34B 110.7 . . ?
C34 C35 H35A 110.9 . . ?
C34 C35 H35B 110.9 . . ?
H35A C35 H35B 108.9 . . ?
C36 C35 C34 104.33(16) . . ?
C36 C35 H35A 110.9 . . ?
C36 C35 H35B 110.9 . . ?
O1 C36 C35 105.2(2) . . ?
O1 C36 H36A 110.7 . . ?
O1 C36 H36B 110.7 . . ?
C35 C36 H36A 110.7 . . ?
C35 C36 H36B 110.7 . . ?
H36A C36 H36B 108.8 . . ?
O2 C37 H37A 110.7 . . ?
O2 C37 H37B 110.7 . . ?
O2 C37 C38 105.1(5) . . ?
H37A C37 H37B 108.8 . . ?
C38 C37 H37A 110.7 . . ?
C38 C37 H37B 110.7 . . ?
C37 C38 H38A 111.3 . . ?
C37 C38 H38B 111.3 . . ?
H38A C38 H38B 109.2 . . ?
C39 C38 C37 102.2(2) . . ?
C39 C38 H38A 111.3 . . ?
C39 C38 H38B 111.3 . . ?
C38 C39 H39A 111.9 . . ?
C38 C39 H39B 111.9 . . ?
C38 C39 C40 99.3(4) . . ?
H39A C39 H39B 109.6 . . ?
C40 C39 H39A 111.9 . . ?
C40 C39 H39B 111.9 . . ?
O2 C40 C39 103.9(5) . . ?
O2 C40 H40A 111.0 . . ?
O2 C40 H40B 111.0 . . ?
C39 C40 H40A 111.0 . . ?
C39 C40 H40B 111.0 . . ?
H40A C40 H40B 109.0 . . ?
O3 C41 H41A 110.6 . . ?
O3 C41 H41B 110.6 . . ?
O3 C41 C42 105.89(4) . . ?
H41A C41 H41B 108.7 . . ?
C42 C41 H41A 110.6 . . ?
C42 C41 H41B 110.6 . . ?
C41 C42 H42A 111.4 . . ?
C41 C42 H42B 111.4 . . ?
C41 C42 C43 101.73(4) . . ?
H42A C42 H42B 109.3 . . ?
C43 C42 H42A 111.4 . . ?
C43 C42 H42B 111.4 . . ?
C42 C43 H43A 111.4 . . ?
C42 C43 H43B 111.4 . . ?
H43A C43 H43B 109.3 . . ?
C44 C43 C42 101.62(3) . . ?
C44 C43 H43A 111.4 . . ?
C44 C43 H43B 111.4 . . ?
O3 C44 C43 106.32(3) . . ?
O3 C44 H44A 110.5 . . ?
O3 C44 H44B 110.5 . . ?
C43 C44 H44A 110.5 . . ?
C43 C44 H44B 110.5 . . ?
H44A C44 H44B 108.7 . . ?
O4 C45 H45A 110.6 . . ?
O4 C45 H45B 110.6 . . ?
O4 C45 C46 105.76(6) . . ?
H45A C45 H45B 108.7 . . ?
C46 C45 H45A 110.6 . . ?
C46 C45 H45B 110.6 . . ?
C45 C46 H46A 110.9 . . ?
C45 C46 H46B 110.9 . . ?
H46A C46 H46B 108.9 . . ?
C47 C46 C45 104.21(7) . . ?
C47 C46 H46A 110.9 . . ?
C47 C46 H46B 110.9 . . ?
C46 C47 H47A 111.3 . . ?
C46 C47 H47B 111.3 . . ?
H47A C47 H47B 109.2 . . ?
C48 C47 C46 102.58(6) . . ?
C48 C47 H47A 111.3 . . ?
C48 C47 H47B 111.3 . . ?
O4 C48 C47 104.14(5) . . ?
O4 C48 H48A 110.9 . . ?
O4 C48 H48B 110.9 . . ?
C47 C48 H48A 110.9 . . ?
C47 C48 H48B 110.9 . . ?
H48A C48 H48B 108.9 . . ?
O5 C49 H49A 110.8 . . ?
O5 C49 H49B 110.8 . . ?
O5 C49 H49C 109.4 . . ?
O5 C49 H49D 109.4 . . ?
O5 C49 C50 104.80(3) . . ?
H49A C49 H49B 108.9 . . ?
H49C C49 H49D 108.0 . . ?
C50 C49 H49A 110.8 . . ?
C50 C49 H49B 110.8 . . ?
C50X C49 O5 111.1(5) . . ?
C50X C49 H49C 109.4 . . ?
C50X C49 H49D 109.4 . . ?
C49 C50 H50A 111.7 . . ?
C49 C50 H50B 111.7 . . ?
C49 C50 C51 100.46(8) . . ?
H50A C50 H50B 109.4 . . ?
C51 C50 H50A 111.7 . . ?
C51 C50 H50B 111.7 . . ?
C50 C51 H51A 111.3 . . ?
C50 C51 H51B 111.3 . . ?
H51A C51 H51B 109.2 . . ?
C52 C51 C50 102.35(7) . . ?
C52 C51 H51A 111.3 . . ?
C52 C51 H51B 111.3 . . ?
O5 C52 C51 106.77(6) . . ?
O5 C52 H52A 110.4 . . ?
O5 C52 H52B 110.4 . . ?
O5 C52 H52C 110.8 . . ?
O5 C52 H52D 110.8 . . ?
O5 C52 C51X 104.7(4) . . ?
C51 C52 H52A 110.4 . . ?
C51 C52 H52B 110.4 . . ?
H52A C52 H52B 108.6 . . ?
H52C C52 H52D 108.9 . . ?
C51X C52 H52C 110.8 . . ?
C51X C52 H52D 110.8 . . ?
O6 C53 H53A 110.7 . . ?
O6 C53 H53B 110.7 . . ?
O6 C53 C54 105.3(4) . . ?
H53A C53 H53B 108.8 . . ?
C54 C53 H53A 110.7 . . ?
C54 C53 H53B 110.7 . . ?
C53 C54 H54A 111.4 . . ?
C53 C54 H54B 111.4 . . ?
C53 C54 C55 102.1(5) . . ?
H54A C54 H54B 109.2 . . ?
C55 C54 H54A 111.4 . . ?
C55 C54 H54B 111.4 . . ?
C54 C55 H55A 111.2 . . ?
C54 C55 H55B 111.2 . . ?
H55A C55 H55B 109.1 . . ?
C56 C55 C54 103.0(4) . . ?
C56 C55 H55A 111.2 . . ?
C56 C55 H55B 111.2 . . ?
O6 C56 C55 106.8(4) . . ?
O6 C56 H56A 110.4 . . ?
O6 C56 H56B 110.4 . . ?
C55 C56 H56A 110.4 . . ?
C55 C56 H56B 110.4 . . ?
H56A C56 H56B 108.6 . . ?
O7 C57 H57A 110.8 . . ?
O7 C57 H57B 110.8 . . ?
O7 C57 C58 104.78(4) . . ?
H57A C57 H57B 108.9 . . ?
C58 C57 H57A 110.8 . . ?
C58 C57 H57B 110.8 . . ?
C57 C58 H58A 111.5 . . ?
C57 C58 H58B 111.5 . . ?
C57 C58 C59 101.43(4) . . ?
H58A C58 H58B 109.3 . . ?
C59 C58 H58A 111.5 . . ?
C59 C58 H58B 111.5 . . ?
C58 C59 H59A 111.2 . . ?
C58 C59 H59B 111.2 . . ?
H59A C59 H59B 109.1 . . ?
C60 C59 C58 102.67(4) . . ?
C60 C59 H59A 111.2 . . ?
C60 C59 H59B 111.2 . . ?
O7 C60 C59 107.09(4) . . ?
O7 C60 H60A 110.3 . . ?
O7 C60 H60B 110.3 . . ?
C59 C60 H60A 110.3 . . ?
C59 C60 H60B 110.3 . . ?
H60A C60 H60B 108.6 . . ?
H40C C40X H40D 108.6 . . ?
C39X C40X H40C 110.4 . . ?
C39X C40X H40D 110.4 . . ?
O2X C40X H40C 110.4 . . ?
O2X C40X H40D 110.4 . . ?
O2X C40X C39X 106.5(3) . . ?
C40X C39X H39C 111.7 . . ?
C40X C39X H39D 111.7 . . ?
C40X C39X C38X 100.44(13) . . ?
H39C C39X H39D 109.5 . . ?
C38X C39X H39C 111.7 . . ?
C38X C39X H39D 111.7 . . ?
C40X O2X Na1 118.8(2) . . ?
C37X O2X Na1 126.5(2) . . ?
C37X O2X C40X 109.0(3) . . ?
O2X C37X H37C 110.6 . . ?
O2X C37X H37D 110.6 . . ?
O2X C37X C38X 105.57(19) . . ?
H37C C37X H37D 108.8 . . ?
C38X C37X H37C 110.6 . . ?
C38X C37X H37D 110.6 . . ?
C39X C38X H38C 111.6 . . ?
C39X C38X H38D 111.6 . . ?
C37X C38X C39X 101.05(9) . . ?
C37X C38X H38C 111.6 . . ?
C37X C38X H38D 111.6 . . ?
H38C C38X H38D 109.4 . . ?
H36C C36X H36D 108.3 . . ?
O1X C36X H36C 109.9 . . ?
O1X C36X H36D 109.9 . . ?
O1X C36X C35X 108.8(4) . . ?
C35X C36X H36C 109.9 . . ?
C35X C36X H36D 109.9 . . ?
C36X O1X Na1 127.0(5) . . ?
C36X O1X C33X 104.1(5) . . ?
C33X O1X Na1 127.9(4) . . ?
O1X C33X H33C 110.9 . . ?
O1X C33X H33D 110.9 . . ?
O1X C33X C34X 104.0(5) . . ?
H33C C33X H33D 109.0 . . ?
C34X C33X H33C 110.9 . . ?
C34X C33X H33D 110.9 . . ?
C33X C34X H34C 111.8 . . ?
C33X C34X H34D 111.8 . . ?
C33X C34X C35X 99.7(4) . . ?
H34C C34X H34D 109.6 . . ?
C35X C34X H34C 111.8 . . ?
C35X C34X H34D 111.8 . . ?
C36X C35X C34X 103.7(3) . . ?
C36X C35X H35C 111.0 . . ?
C36X C35X H35D 111.0 . . ?
C34X C35X H35C 111.0 . . ?
C34X C35X H35D 111.0 . . ?
H35C C35X H35D 109.0 . . ?
C53X O6X Na2 124.2(4) . . ?
C53X O6X C56X 108.4(4) . . ?
C56X O6X Na2 126.4(3) . . ?
O6X C53X H53C 110.8 . . ?
O6X C53X H53D 110.8 . . ?
O6X C53X C54X 104.8(4) . . ?
H53C C53X H53D 108.9 . . ?
C54X C53X H53C 110.8 . . ?
C54X C53X H53D 110.8 . . ?
C53X C54X H54C 111.6 . . ?
C53X C54X H54D 111.6 . . ?
C53X C54X C55X 101.0(4) . . ?
H54C C54X H54D 109.4 . . ?
C55X C54X H54C 111.6 . . ?
C55X C54X H54D 111.6 . . ?
C54X C55X H55C 111.2 . . ?
C54X C55X H55D 111.2 . . ?
H55C C55X H55D 109.1 . . ?
C56X C55X C54X 102.7(4) . . ?
C56X C55X H55C 111.2 . . ?
C56X C55X H55D 111.2 . . ?
O6X C56X C55X 106.4(4) . . ?
O6X C56X H56C 110.5 . . ?
O6X C56X H56D 110.5 . . ?
C55X C56X H56C 110.5 . . ?
C55X C56X H56D 110.5 . . ?
H56C C56X H56D 108.6 . . ?
H45C C45X H45D 107.8 . . ?
O4A C45X H45C 109.0 . . ?
O4A C45X H45D 109.0 . . ?
O4A C45X C46X 112.8(7) . . ?
C46X C45X H45C 109.0 . . ?
C46X C45X H45D 109.0 . . ?
C45X O4A Na1 119.0(6) . . ?
C45X O4A C48X 101.4(7) . . ?
C48X O4A Na1 128.8(5) . . ?
O4A C48X H48C 110.1 . . ?
O4A C48X H48D 110.1 . . ?
H48C C48X H48D 108.4 . . ?
C47X C48X O4A 108.1(6) . . ?
C47X C48X H48C 110.1 . . ?
C47X C48X H48D 110.1 . . ?
C48X C47X H47C 111.1 . . ?
C48X C47X H47D 111.1 . . ?
C48X C47X C46X 103.4(6) . . ?
H47C C47X H47D 109.0 . . ?
C46X C47X H47C 111.1 . . ?
C46X C47X H47D 111.1 . . ?
C45X C46X H46C 111.6 . . ?
C45X C46X H46D 111.6 . . ?
C47X C46X C45X 101.0(6) . . ?
C47X C46X H46C 111.6 . . ?
C47X C46X H46D 111.6 . . ?
H46C C46X H46D 109.4 . . ?
C49 C50X H50C 111.0 . . ?
C49 C50X H50D 111.0 . . ?
C49 C50X C51X 103.7(7) . . ?
H50C C50X H50D 109.0 . . ?
C51X C50X H50C 111.0 . . ?
C51X C50X H50D 111.0 . . ?
C52 C51X C50X 101.3(6) . . ?
C52 C51X H51C 111.5 . . ?
C52 C51X H51D 111.5 . . ?
C50X C51X H51C 111.5 . . ?
C50X C51X H51D 111.5 . . ?
H51C C51X H51D 109.3 . . ?

loop_
_geom_bond_atom_site_label_1
_geom_bond_atom_site_label_2
_geom_bond_distance
_geom_bond_site_symmetry_2
_geom_bond_publ_flag
Na1 O1 2.337(3) . ?
Na1 O2 2.410(7) . ?
Na1 O3 2.3492(4) . ?
Na1 O4 2.3540(7) . ?
Na1 C31 2.8087(4) . ?
Na1 C32 2.8694(4) . ?
Na1 O2X 2.364(3) . ?
Na1 O1X 2.266(6) . ?
Na1 O4A 2.335(9) . ?
Na2 O5 2.2954(4) . ?
Na2 O6 2.310(6) . ?
Na2 O7 2.2555(4) . ?
Na2 C12 3.1135(4) . ?
Na2 C13 3.0420(4) . ?
Na2 C15 2.8157(4) . ?
Na2 C16 2.6257(4) . ?
Na2 C17 3.0350(4) . ?
Na2 O6X 2.331(6) . ?
O1 C33 1.429(4) . ?
O1 C36 1.440(4) . ?
O2 C37 1.438(9) . ?
O2 C40 1.428(10) . ?
O3 C41 1.4383(5) . ?
O3 C44 1.4457(5) . ?
O4 C45 1.4348(8) . ?
O4 C48 1.4308(9) . ?
O5 C49 1.4397(5) . ?
O5 C52 1.4486(5) . ?
O6 C53 1.449(7) . ?
O6 C56 1.424(6) . ?
O7 C57 1.4402(6) . ?
O7 C60 1.4426(6) . ?
C1 H1 0.9500 . ?
C1 C2 1.3750(4) . ?
C1 C6 1.4232(4) . ?
C2 H2 0.9500 . ?
C2 C3 1.4267(4) . ?
C3 C4 1.4230(5) . ?
C3 C32 1.4339(4) . ?
C4 H4 0.9500 . ?
C4 C5 1.3797(5) . ?
C5 H5 0.9500 . ?
C5 C6 1.4222(5) . ?
C6 C7 1.4316(4) . ?
C7 H7 0.9500 . ?
C7 C8 1.3862(5) . ?
C8 H8 0.9500 . ?
C8 C9 1.4327(5) . ?
C9 C10 1.4248(5) . ?
C9 C14 1.4240(4) . ?
C10 H10 0.9500 . ?
C10 C11 1.3784(5) . ?
C11 H11 0.9500 . ?
C11 C12 1.4258(5) . ?
C12 C13 1.4300(4) . ?
C12 C15 1.4313(5) . ?
C13 H13 0.9500 . ?
C13 C14 1.3770(5) . ?
C14 H14 0.9500 . ?
C15 H15 0.9500 . ?
C15 C16 1.3967(5) . ?
C16 H16 0.9500 . ?
C16 C17 1.4347(4) . ?
C17 C18 1.4266(5) . ?
C17 C22 1.4285(4) . ?
C18 H18 0.9500 . ?
C18 C19 1.3800(5) . ?
C19 H19 0.9500 . ?
C19 C20 1.4246(5) . ?
C20 C21 1.4286(4) . ?
C20 C23 1.4306(4) . ?
C21 H21 0.9500 . ?
C21 C22 1.3761(4) . ?
C22 H22 0.9500 . ?
C23 H23 0.9500 . ?
C23 C24 1.3876(5) . ?
C24 H24 0.9500 . ?
C24 C25 1.4319(5) . ?
C25 C26 1.4246(5) . ?
C25 C30 1.4258(4) . ?
C26 H26 0.9500 . ?
C26 C27 1.3806(5) . ?
C27 H27 0.9500 . ?
C27 C28 1.4260(4) . ?
C28 C29 1.4294(4) . ?
C28 C31 1.4324(5) . ?
C29 H29 0.9500 . ?
C29 C30 1.3763(4) . ?
C30 H30 0.9500 . ?
C31 H31 0.9500 . ?
C31 C32 1.3946(5) . ?
C32 H32 0.9500 . ?
C33 H33A 0.9900 . ?
C33 H33B 0.9900 . ?
C33 C34 1.516(4) . ?
C34 H34A 0.9900 . ?
C34 H34B 0.9900 . ?
C34 C35 1.533(3) . ?
C35 H35A 0.9900 . ?
C35 H35B 0.9900 . ?
C35 C36 1.521(3) . ?
C36 H36A 0.9900 . ?
C36 H36B 0.9900 . ?
C37 H37A 0.9900 . ?
C37 H37B 0.9900 . ?
C37 C38 1.532(6) . ?
C38 H38A 0.9900 . ?
C38 H38B 0.9900 . ?
C38 C39 1.507(3) . ?
C39 H39A 0.9900 . ?
C39 H39B 0.9900 . ?
C39 C40 1.534(7) . ?
C40 H40A 0.9900 . ?
C40 H40B 0.9900 . ?
C41 H41A 0.9900 . ?
C41 H41B 0.9900 . ?
C41 C42 1.5174(7) . ?
C42 H42A 0.9900 . ?
C42 H42B 0.9900 . ?
C42 C43 1.5246(6) . ?
C43 H43A 0.9900 . ?
C43 H43B 0.9900 . ?
C43 C44 1.5140(6) . ?
C44 H44A 0.9900 . ?
C44 H44B 0.9900 . ?
C45 H45A 0.9900 . ?
C45 H45B 0.9900 . ?
C45 C46 1.5386(13) . ?
C46 H46A 0.9900 . ?
C46 H46B 0.9900 . ?
C46 C47 1.5341(13) . ?
C47 H47A 0.9900 . ?
C47 H47B 0.9900 . ?
C47 C48 1.5235(8) . ?
C48 H48A 0.9900 . ?
C48 H48B 0.9900 . ?
C49 H49A 0.9900 . ?
C49 H49B 0.9900 . ?
C49 H49C 0.9900 . ?
C49 H49D 0.9900 . ?
C49 C50 1.5194(7) . ?
C49 C50X 1.375(9) . ?
C50 H50A 0.9900 . ?
C50 H50B 0.9900 . ?
C50 C51 1.5359(14) . ?
C51 H51A 0.9900 . ?
C51 H51B 0.9900 . ?
C51 C52 1.5222(16) . ?
C52 H52A 0.9900 . ?
C52 H52B 0.9900 . ?
C52 H52C 0.9900 . ?
C52 H52D 0.9900 . ?
C52 C51X 1.552(9) . ?
C53 H53A 0.9900 . ?
C53 H53B 0.9900 . ?
C53 C54 1.525(7) . ?
C54 H54A 0.9900 . ?
C54 H54B 0.9900 . ?
C54 C55 1.536(7) . ?
C55 H55A 0.9900 . ?
C55 H55B 0.9900 . ?
C55 C56 1.530(6) . ?
C56 H56A 0.9900 . ?
C56 H56B 0.9900 . ?
C57 H57A 0.9900 . ?
C57 H57B 0.9900 . ?
C57 C58 1.5142(8) . ?
C58 H58A 0.9900 . ?
C58 H58B 0.9900 . ?
C58 C59 1.5335(9) . ?
C59 H59A 0.9900 . ?
C59 H59B 0.9900 . ?
C59 C60 1.5195(8) . ?
C60 H60A 0.9900 . ?
C60 H60B 0.9900 . ?
C40X H40C 0.9900 . ?
C40X H40D 0.9900 . ?
C40X C39X 1.529(3) . ?
C40X O2X 1.444(4) . ?
C39X H39C 0.9900 . ?
C39X H39D 0.9900 . ?
C39X C38X 1.5380(11) . ?
O2X C37X 1.439(4) . ?
C37X H37C 0.9900 . ?
C37X H37D 0.9900 . ?
C37X C38X 1.518(2) . ?
C38X H38C 0.9900 . ?
C38X H38D 0.9900 . ?
C36X H36C 0.9900 . ?
C36X H36D 0.9900 . ?
C36X O1X 1.422(8) . ?
C36X C35X 1.516(7) . ?
O1X C33X 1.443(8) . ?
C33X H33C 0.9900 . ?
C33X H33D 0.9900 . ?
C33X C34X 1.530(8) . ?
C34X H34C 0.9900 . ?
C34X H34D 0.9900 . ?
C34X C35X 1.530(5) . ?
C35X H35C 0.9900 . ?
C35X H35D 0.9900 . ?
O6X C53X 1.450(6) . ?
O6X C56X 1.459(6) . ?
C53X H53C 0.9900 . ?
C53X H53D 0.9900 . ?
C53X C54X 1.509(7) . ?
C54X H54C 0.9900 . ?
C54X H54D 0.9900 . ?
C54X C55X 1.527(7) . ?
C55X H55C 0.9900 . ?
C55X H55D 0.9900 . ?
C55X C56X 1.503(6) . ?
C56X H56C 0.9900 . ?
C56X H56D 0.9900 . ?
C45X H45C 0.9900 . ?
C45X H45D 0.9900 . ?
C45X O4A 1.364(10) . ?
C45X C46X 1.557(10) . ?
O4A C48X 1.478(10) . ?
C48X H48C 0.9900 . ?
C48X H48D 0.9900 . ?
C48X C47X 1.464(9) . ?
C47X H47C 0.9900 . ?
C47X H47D 0.9900 . ?
C47X C46X 1.496(11) . ?
C46X H46C 0.9900 . ?
C46X H46D 0.9900 . ?
C50X H50C 0.9900 . ?
C50X H50D 0.9900 . ?
C50X C51X 1.569(14) . ?
C51X H51C 0.9900 . ?
C51X H51D 0.9900 . ?

loop_
_geom_torsion_atom_site_label_1
_geom_torsion_atom_site_label_2
_geom_torsion_atom_site_label_3
_geom_torsion_atom_site_label_4
_geom_torsion
_geom_torsion_site_symmetry_1
_geom_torsion_site_symmetry_2
_geom_torsion_site_symmetry_3
_geom_torsion_site_symmetry_4
_geom_torsion_publ_flag
Na1 O1 C33 C34 -133.7(3) . . . . ?
Na1 O1 C36 C35 133.3(3) . . . . ?
Na1 O2 C37 C38 143.3(6) . . . . ?
Na1 O2 C40 C39 -171.9(6) . . . . ?
Na1 O3 C41 C42 161.58(3) . . . . ?
Na1 O3 C44 C43 173.66(3) . . . . ?
Na1 O4 C45 C46 130.21(6) . . . . ?
Na1 O4 C48 C47 -120.92(6) . . . . ?
Na1 C31 C32 C3 -105.41(4) . . . . ?
Na1 O2X C37X C38X 170.1(2) . . . . ?
Na1 O1X C33X C34X -126.7(6) . . . . ?
Na1 O4A C48X C47X -178.4(6) . . . . ?
Na2 O5 C49 C50 124.37(3) . . . . ?
Na2 O5 C49 C50X 162.4(6) . . . . ?
Na2 O5 C52 C51 -144.73(9) . . . . ?
Na2 O5 C52 C51X -135.8(5) . . . . ?
Na2 O6 C53 C54 147.6(5) . . . . ?
Na2 O6 C56 C55 -168.2(5) . . . . ?
Na2 O7 C57 C58 128.32(4) . . . . ?
Na2 O7 C60 C59 -152.11(3) . . . . ?
Na2 C12 C13 C14 -133.05(3) . . . . ?
Na2 C12 C15 C16 -57.48(4) . . . . ?
Na2 C13 C14 C9 -107.59(3) . . . . ?
Na2 C15 C16 C17 -86.47(4) . . . . ?
Na2 C16 C17 C18 75.40(3) . . . . ?
Na2 C16 C17 C22 -109.56(3) . . . . ?
Na2 C17 C18 C19 -124.00(3) . . . . ?
Na2 C17 C22 C21 109.53(3) . . . . ?
Na2 O6X C53X C54X 146.3(5) . . . . ?
Na2 O6X C56X C55X -171.2(5) . . . . ?
O1 C33 C34 C35 -19.0(3) . . . . ?
O2 C37 C38 C39 28.1(5) . . . . ?
O3 C41 C42 C43 33.00(5) . . . . ?
O4 C45 C46 C47 13.27(8) . . . . ?
O5 C49 C50 C51 39.97(9) . . . . ?
O5 C49 C50X C51X -27.8(10) . . . . ?
O5 C52 C51X C50X -25.5(9) . . . . ?
O6 C53 C54 C55 32.3(7) . . . . ?
O7 C57 C58 C59 38.04(5) . . . . ?
C1 C2 C3 C4 -3.89(5) . . . . ?
C1 C2 C3 C32 -177.97(3) . . . . ?
C1 C6 C7 C8 16.12(6) . . . . ?
C2 C1 C6 C5 3.57(5) . . . . ?
C2 C1 C6 C7 176.86(3) . . . . ?
C2 C3 C4 C5 4.11(5) . . . . ?
C2 C3 C32 Na1 -107.85(3) . . . . ?
C2 C3 C32 C31 -21.02(6) . . . . ?
C3 C4 C5 C6 -0.51(5) . . . . ?
C4 C3 C32 Na1 78.36(3) . . . . ?
C4 C3 C32 C31 165.18(4) . . . . ?
C4 C5 C6 C1 -3.35(5) . . . . ?
C4 C5 C6 C7 -176.88(3) . . . . ?
C5 C6 C7 C8 -170.91(4) . . . . ?
C6 C1 C2 C3 0.06(5) . . . . ?
C6 C7 C8 C9 19.01(7) . . . . ?
C7 C8 C9 C10 -163.25(4) . . . . ?
C7 C8 C9 C14 20.81(6) . . . . ?
C8 C9 C10 C11 179.49(3) . . . . ?
C8 C9 C14 C13 -178.92(3) . . . . ?
C9 C10 C11 C12 0.19(6) . . . . ?
C10 C9 C14 C13 4.98(5) . . . . ?
C10 C11 C12 Na2 94.20(4) . . . . ?
C10 C11 C12 C13 3.14(5) . . . . ?
C10 C11 C12 C15 176.28(3) . . . . ?
C11 C12 C13 Na2 130.67(3) . . . . ?
C11 C12 C13 C14 -2.38(5) . . . . ?
C11 C12 C15 Na2 -127.03(3) . . . . ?
C11 C12 C15 C16 175.49(4) . . . . ?
C12 C13 C14 C9 -1.76(5) . . . . ?
C12 C15 C16 Na2 65.61(4) . . . . ?
C12 C15 C16 C17 -20.85(6) . . . . ?
C13 C12 C15 Na2 45.42(3) . . . . ?
C13 C12 C15 C16 -12.06(6) . . . . ?
C14 C9 C10 C11 -4.22(5) . . . . ?
C15 C12 C13 Na2 -42.09(3) . . . . ?
C15 C12 C13 C14 -175.14(3) . . . . ?
C15 C16 C17 Na2 82.25(4) . . . . ?
C15 C16 C17 C18 157.64(4) . . . . ?
C15 C16 C17 C22 -27.31(6) . . . . ?
C16 C17 C18 C19 178.99(3) . . . . ?
C16 C17 C22 C21 -178.21(3) . . . . ?
C17 C18 C19 C20 -0.97(5) . . . . ?
C18 C17 C22 C21 -2.94(5) . . . . ?
C18 C19 C20 C21 -2.36(5) . . . . ?
C18 C19 C20 C23 -176.03(3) . . . . ?
C19 C20 C21 C22 3.01(5) . . . . ?
C19 C20 C23 C24 -169.11(4) . . . . ?
C20 C21 C22 C17 -0.36(5) . . . . ?
C20 C23 C24 C25 22.24(7) . . . . ?
C21 C20 C23 C24 17.75(6) . . . . ?
C22 C17 C18 C19 3.59(5) . . . . ?
C23 C20 C21 C22 176.44(3) . . . . ?
C23 C24 C25 C26 -164.56(4) . . . . ?
C23 C24 C25 C30 21.98(6) . . . . ?
C24 C25 C26 C27 -177.53(3) . . . . ?
C24 C25 C30 C29 176.26(3) . . . . ?
C25 C26 C27 C28 1.26(5) . . . . ?
C26 C25 C30 C29 2.50(5) . . . . ?
C26 C27 C28 C29 2.15(5) . . . . ?
C26 C27 C28 C31 176.33(3) . . . . ?
C27 C28 C29 C30 -3.21(5) . . . . ?
C27 C28 C31 Na1 -110.64(3) . . . . ?
C27 C28 C31 C32 172.16(4) . . . . ?
C28 C29 C30 C25 0.90(5) . . . . ?
C28 C31 C32 Na1 83.97(4) . . . . ?
C28 C31 C32 C3 -21.43(6) . . . . ?
C29 C28 C31 Na1 62.99(3) . . . . ?
C29 C28 C31 C32 -14.20(6) . . . . ?
C30 C25 C26 C27 -3.56(5) . . . . ?
C31 C28 C29 C30 -177.13(3) . . . . ?
C32 C3 C4 C5 178.39(3) . . . . ?
C33 O1 C36 C35 -35.6(4) . . . . ?
C33 C34 C35 C36 -2.1(3) . . . . ?
C34 C35 C36 O1 22.2(3) . . . . ?
C36 O1 C33 C34 34.2(4) . . . . ?
C37 O2 C40 C39 -25.8(9) . . . . ?
C37 C38 C39 C40 -41.8(4) . . . . ?
C38 C39 C40 O2 42.1(7) . . . . ?
C40 O2 C37 C38 -1.2(8) . . . . ?
C41 O3 C44 C43 -10.99(5) . . . . ?
C41 C42 C43 C44 -38.35(5) . . . . ?
C42 C43 C44 O3 31.09(5) . . . . ?
C44 O3 C41 C42 -14.10(5) . . . . ?
C45 O4 C48 C47 44.67(6) . . . . ?
C45 C46 C47 C48 12.65(8) . . . . ?
C46 C47 C48 O4 -34.76(7) . . . . ?
C48 O4 C45 C46 -36.01(7) . . . . ?
C49 O5 C52 C51 1.71(10) . . . . ?
C49 O5 C52 C51X 10.6(5) . . . . ?
C49 C50 C51 C52 -37.77(12) . . . . ?
C49 C50X C51X C52 32.3(11) . . . . ?
C50 C51 C52 O5 23.30(14) . . . . ?
C52 O5 C49 C50 -26.60(5) . . . . ?
C52 O5 C49 C50X 11.5(6) . . . . ?
C53 O6 C56 C55 -3.6(7) . . . . ?
C53 C54 C55 C56 -33.7(6) . . . . ?
C54 C55 C56 O6 23.8(6) . . . . ?
C56 O6 C53 C54 -18.5(7) . . . . ?
C57 O7 C60 C59 3.05(6) . . . . ?
C57 C58 C59 C60 -35.24(6) . . . . ?
C58 C59 C60 O7 20.76(6) . . . . ?
C60 O7 C57 C58 -26.17(6) . . . . ?
C40X C39X C38X C37X 40.45(18) . . . . ?
C40X O2X C37X C38X 17.6(4) . . . . ?
C39X C40X O2X Na1 -145.8(2) . . . . ?
C39X C40X O2X C37X 9.2(4) . . . . ?
O2X C40X C39X C38X -31.4(3) . . . . ?
O2X C37X C38X C39X -36.7(2) . . . . ?
C36X O1X C33X C34X 42.2(7) . . . . ?
O1X C36X C35X C34X -3.4(7) . . . . ?
O1X C33X C34X C35X -43.0(6) . . . . ?
C33X C34X C35X C36X 27.3(6) . . . . ?
C35X C36X O1X Na1 145.1(5) . . . . ?
C35X C36X O1X C33X -24.0(8) . . . . ?
O6X C53X C54X C55X 38.3(7) . . . . ?
C53X O6X C56X C55X -2.0(7) . . . . ?
C53X C54X C55X C56X -38.8(6) . . . . ?
C54X C55X C56X O6X 25.9(6) . . . . ?
C56X O6X C53X C54X -23.2(7) . . . . ?
C45X O4A C48X C47X -35.5(8) . . . . ?
O4A C45X C46X C47X -0.6(11) . . . . ?
O4A C48X C47X C46X 35.8(10) . . . . ?
C48X C47X C46X C45X -20.7(10) . . . . ?
C46X C45X O4A Na1 168.7(8) . . . . ?
C46X C45X O4A C48X 21.2(9) . . . . ?
